data_7015249
loop_
_publ_author_name
'Silversides, Jon D.'
'Smith, Rachel'
'Archibald, Stephen J.'

_publ_section_title
;
 Challenges in chelating positron emitting copper isotopes: tailored
 synthesis of unsymmetric chelators to form ultra stable complexes.
;
_journal_issue 23
_journal_name_full 'Dalton transactions (Cambridge, England : 2003)'
_journal_page_first 6289
_journal_page_last 6297
_journal_paper_doi 10.1039/c0dt01395a
_journal_volume 40
_journal_year 2011
_chemical_formula_sum 'C20 H36 Cl2 Cu N4 O9'
_chemical_formula_weight 610.97
_chemical_name_systematic
;
?
;
_space_group_IT_number 29
_symmetry_cell_setting orthorhombic
_symmetry_space_group_name_Hall 'P 2c -2ac'
_symmetry_space_group_name_H-M 'P c a 21'
_atom_sites_solution_hydrogens geom
_atom_sites_solution_primary direct
_atom_sites_solution_secondary difmap
_audit_creation_method SHELXL-97
_cell_angle_alpha 90.00
_cell_angle_beta 90.00
_cell_angle_gamma 90.00
_cell_formula_units_Z 4
_cell_length_a 15.571(2)
_cell_length_b 9.7171(9)
_cell_length_c 16.678(2)
_cell_measurement_reflns_used 11505
_cell_measurement_temperature 150(2)
_cell_measurement_theta_max 29.04
_cell_measurement_theta_min 2.44
_cell_volume 2523.5(5)
_computing_cell_refinement X-AREA
_computing_data_collection 'X-AREA (Stoe & Cie, 2002)'
_computing_data_reduction 'X-RED (Stoe & Cie, 2002)'
_computing_molecular_graphics 'ORTEP III (Farrugia, 1997)'
_computing_publication_material 'WinGX (Farrugia, 1999)'
_computing_structure_refinement 'SHELXL-97 (Sheldrick, 1997)'
_computing_structure_solution 'SHELXS-97 (Sheldrick, 1997)'
_diffrn_ambient_temperature 150(2)
_diffrn_measured_fraction_theta_full 0.997
_diffrn_measured_fraction_theta_max 0.991
_diffrn_measurement_device_type 'Stoe IPDS-II image plate'
_diffrn_measurement_method '\w scans, 149 frames at 2\% intervals, exposure time 3 minutes'
_diffrn_radiation_monochromator graphite
_diffrn_radiation_source 'fine-focus sealed tube'
_diffrn_radiation_type MoK\a
_diffrn_radiation_wavelength 0.71073
_diffrn_reflns_av_R_equivalents 0.1636
_diffrn_reflns_av_sigmaI/netI 0.2086
_diffrn_reflns_limit_h_max 24
_diffrn_reflns_limit_h_min -24
_diffrn_reflns_limit_k_max 15
_diffrn_reflns_limit_k_min -12
_diffrn_reflns_limit_l_max 26
_diffrn_reflns_limit_l_min -26
_diffrn_reflns_number 57231
_diffrn_reflns_theta_full 25.00
_diffrn_reflns_theta_max 34.83
_diffrn_reflns_theta_min 2.44
_exptl_absorpt_coefficient_mu 1.135
_exptl_absorpt_correction_type none
_exptl_crystal_colour 'blue green'
_exptl_crystal_density_diffrn 1.608
_exptl_crystal_density_method 'not measured'
_exptl_crystal_description block
_exptl_crystal_F_000 1276
_exptl_crystal_size_max 0.15
_exptl_crystal_size_mid 0.15
_exptl_crystal_size_min 0.15
_refine_diff_density_max 0.728
_refine_diff_density_min -2.462
_refine_diff_density_rms 0.103
_refine_ls_abs_structure_details 'Flack H D (1983), Acta Cryst. A39, 876-881'
_refine_ls_abs_structure_Flack 0.003(13)
_refine_ls_extinction_method none
_refine_ls_goodness_of_fit_ref 0.716
_refine_ls_hydrogen_treatment constr
_refine_ls_matrix_type full
_refine_ls_number_parameters 325
_refine_ls_number_reflns 10817
_refine_ls_number_restraints 1
_refine_ls_restrained_S_all 0.716
_refine_ls_R_factor_all 0.1941
_refine_ls_R_factor_gt 0.0453
_refine_ls_shift/su_max 0.004
_refine_ls_shift/su_mean 0.000
_refine_ls_structure_factor_coef Fsqd
_refine_ls_weighting_details 'calc w=1/[\s^2^(Fo^2^)+(0.0433P)^2^+0.0000P] where P=(Fo^2^+2Fc^2^)/3'
_refine_ls_weighting_scheme calc
_refine_ls_wR_factor_gt 0.0873
_refine_ls_wR_factor_ref 0.1152
_reflns_number_gt 3493
_reflns_number_total 10817
_reflns_threshold_expression >2sigma(I)
_cod_data_source_file c0dt01395a.txt
_cod_data_source_block sja70_06
_cod_original_sg_symbol_H-M Pca21
_cod_database_code 7015249

loop_
_symmetry_equiv_pos_as_xyz
'x, y, z'
'-x, -y, z+1/2'
'-x+1/2, y, z+1/2'
'x+1/2, -y, z'

loop_
_atom_site_label
_atom_site_type_symbol
_atom_site_fract_x
_atom_site_fract_y
_atom_site_fract_z
_atom_site_U_iso_or_equiv
_atom_site_adp_type
_atom_site_occupancy
_atom_site_symmetry_multiplicity
_atom_site_calc_flag
_atom_site_refinement_flags
_atom_site_disorder_assembly
_atom_site_disorder_group
C1 C -0.0074(3) 0.5448(5) 0.1871(2) 0.0343(10) Uani 1 1 d . . .
H1A H -0.0159 0.5672 0.1297 0.041 Uiso 1 1 calc R . .
H1B H -0.0602 0.4992 0.2067 0.041 Uiso 1 1 calc R . .
C2 C 0.0669(3) 0.4473(4) 0.1952(2) 0.0309(10) Uani 1 1 d . . .
H2A H 0.0708 0.4153 0.2514 0.037 Uiso 1 1 calc R . .
H2B H 0.0569 0.3660 0.1607 0.037 Uiso 1 1 calc R . .
C3 C 0.2236(3) 0.4401(4) 0.2070(3) 0.0354(9) Uani 1 1 d . . .
H3A H 0.2769 0.4829 0.1863 0.043 Uiso 1 1 calc R . .
H3B H 0.2224 0.3441 0.1872 0.043 Uiso 1 1 calc R . .
C4 C 0.2294(3) 0.4361(5) 0.2982(2) 0.0418(11) Uani 1 1 d . . .
H4A H 0.1774 0.3900 0.3192 0.050 Uiso 1 1 calc R . .
H4B H 0.2795 0.3789 0.3134 0.050 Uiso 1 1 calc R . .
C5 C 0.2378(3) 0.5733(5) 0.3384(2) 0.0405(11) Uani 1 1 d . . .
H5A H 0.2452 0.5582 0.3967 0.049 Uiso 1 1 calc R . .
H5B H 0.2905 0.6187 0.3183 0.049 Uiso 1 1 calc R . .
C6 C 0.1891(3) 0.8027(5) 0.3646(3) 0.0474(13) Uani 1 1 d . . .
H6A H 0.1890 0.7924 0.4236 0.057 Uiso 1 1 calc R . .
H6B H 0.2478 0.8286 0.3476 0.057 Uiso 1 1 calc R . .
C7 C 0.1275(4) 0.9129(5) 0.3409(3) 0.0470(12) Uani 1 1 d . . .
H7A H 0.0694 0.8910 0.3613 0.056 Uiso 1 1 calc R . .
H7B H 0.1457 1.0021 0.3640 0.056 Uiso 1 1 calc R . .
C8 C 0.0472(3) 0.9897(5) 0.2221(3) 0.0419(12) Uani 1 1 d . . .
H8A H 0.0519 0.9971 0.1630 0.050 Uiso 1 1 calc R . .
H8B H 0.0461 1.0846 0.2437 0.050 Uiso 1 1 calc R . .
C9 C -0.0382(3) 0.9226(5) 0.2415(3) 0.0477(12) Uani 1 1 d . . .
H9A H -0.0846 0.9843 0.2225 0.057 Uiso 1 1 calc R . .
H9B H -0.0434 0.9163 0.3006 0.057 Uiso 1 1 calc R . .
C10 C -0.0540(2) 0.7797(5) 0.2065(4) 0.0442(9) Uani 1 1 d . . .
H10A H -0.1128 0.7504 0.2212 0.053 Uiso 1 1 calc R . .
H10B H -0.0515 0.7863 0.1473 0.053 Uiso 1 1 calc R . .
C11 C -0.0006(3) 0.6492(5) 0.3214(2) 0.0391(11) Uani 1 1 d . . .
H11A H -0.0424 0.5742 0.3309 0.047 Uiso 1 1 calc R . .
H11B H -0.0235 0.7334 0.3470 0.047 Uiso 1 1 calc R . .
C12 C 0.0845(3) 0.6112(5) 0.3622(2) 0.0383(11) Uani 1 1 d . . .
H12A H 0.0816 0.6422 0.4187 0.046 Uiso 1 1 calc R . .
H12B H 0.0893 0.5096 0.3628 0.046 Uiso 1 1 calc R . .
C13 C 0.1585(3) 0.5112(4) 0.0804(2) 0.0300(9) Uani 1 1 d . . .
H13A H 0.1064 0.5529 0.0566 0.036 Uiso 1 1 calc R . .
H13B H 0.2079 0.5698 0.0653 0.036 Uiso 1 1 calc R . .
C14 C 0.1711(3) 0.3715(4) 0.0439(2) 0.0305(9) Uani 1 1 d . . .
C15 C 0.1020(3) 0.2903(5) 0.0208(2) 0.0348(10) Uani 1 1 d . . .
H15 H 0.0454 0.3251 0.0272 0.042 Uiso 1 1 calc R . .
C16 C 0.1131(3) 0.1598(5) -0.0114(2) 0.0405(11) Uani 1 1 d . . .
H16 H 0.0648 0.1051 -0.0252 0.049 Uiso 1 1 calc R . .
C17 C 0.1950(4) 0.1106(5) -0.0232(3) 0.0452(12) Uani 1 1 d . . .
H17 H 0.2033 0.0209 -0.0445 0.054 Uiso 1 1 calc R . .
C18 C 0.2649(3) 0.1908(5) -0.0043(3) 0.0426(12) Uani 1 1 d . . .
H18 H 0.3213 0.1574 -0.0144 0.051 Uiso 1 1 calc R . .
C19 C 0.2539(3) 0.3184(5) 0.0289(2) 0.0386(11) Uani 1 1 d . . .
H19 H 0.3029 0.3722 0.0421 0.046 Uiso 1 1 calc R . .
C20 C 0.2004(3) 1.0080(5) 0.2259(3) 0.0463(13) Uani 1 1 d . . .
H20A H 0.2541 0.9656 0.2442 0.069 Uiso 1 1 calc R . .
H20B H 0.1952 1.1003 0.2491 0.069 Uiso 1 1 calc R . .
H20C H 0.2009 1.0148 0.1673 0.069 Uiso 1 1 calc R . .
Cl1 Cl 0.02264(7) 0.75346(14) -0.08268(7) 0.0401(3) Uani 1 1 d . . .
Cl2 Cl 0.35754(8) 0.76437(12) 0.10639(6) 0.0390(3) Uani 1 1 d . . .
Cu1 Cu 0.13948(3) 0.72084(5) 0.20997(2) 0.02943(11) Uani 1 1 d . . .
N1 N 0.0061(2) 0.6735(4) 0.23250(18) 0.0340(8) Uani 1 1 d . . .
N2 N 0.1493(2) 0.5143(4) 0.17178(17) 0.0306(8) Uani 1 1 d . . .
N3 N 0.1643(2) 0.6680(4) 0.32609(19) 0.0369(9) Uani 1 1 d . . .
N4 N 0.1261(3) 0.9218(4) 0.2520(2) 0.0373(9) Uani 1 1 d . . .
O1 O 0.1379(2) 0.8070(3) 0.09940(15) 0.0402(7) Uani 1 1 d . . .
H21A H 0.0864 0.7881 0.0778 0.060 Uiso 1 1 d . . .
H21B H 0.1850 0.7694 0.0754 0.060 Uiso 1 1 d . . .
O2 O 0.0643(3) 0.6266(4) -0.0891(3) 0.0820(13) Uani 1 1 d . . .
O3 O -0.0533(2) 0.7534(4) -0.12880(18) 0.0592(10) Uani 1 1 d . . .
O4 O 0.0016(3) 0.7821(7) -0.0018(2) 0.104(2) Uani 1 1 d . . .
O5 O 0.0795(3) 0.8570(5) -0.1115(3) 0.0905(15) Uani 1 1 d . . .
O6 O 0.3127(2) 0.7367(4) 0.18086(16) 0.0563(9) Uani 1 1 d . . .
O7 O 0.4362(2) 0.8241(5) 0.1221(3) 0.0780(13) Uani 1 1 d . . .
O8 O 0.3057(3) 0.8550(4) 0.0612(2) 0.0615(11) Uani 1 1 d . . .
O9 O 0.3703(2) 0.6391(3) 0.06561(17) 0.0470(8) Uani 1 1 d . . .

loop_
_atom_site_aniso_label
_atom_site_aniso_U_11
_atom_site_aniso_U_22
_atom_site_aniso_U_33
_atom_site_aniso_U_23
_atom_site_aniso_U_13
_atom_site_aniso_U_12
C1 0.034(2) 0.037(3) 0.032(2) -0.0014(16) -0.0025(17) -0.002(2)
C2 0.037(2) 0.031(2) 0.025(2) -0.0040(16) 0.0043(16) -0.0044(19)
C3 0.037(2) 0.036(2) 0.0333(19) 0.005(3) 0.007(2) 0.0051(18)
C4 0.036(3) 0.057(3) 0.032(2) 0.007(2) 0.0002(18) 0.011(2)
C5 0.042(3) 0.055(3) 0.025(2) 0.0027(19) -0.0064(18) 0.004(2)
C6 0.055(3) 0.054(4) 0.033(2) -0.010(2) -0.006(2) -0.011(3)
C7 0.056(3) 0.047(3) 0.038(2) -0.018(2) 0.005(2) -0.007(3)
C8 0.050(3) 0.031(2) 0.045(3) -0.004(2) 0.008(2) 0.005(2)
C9 0.043(3) 0.050(3) 0.050(3) 0.002(2) 0.011(2) 0.007(3)
C10 0.036(2) 0.050(2) 0.046(2) 0.006(3) 0.003(3) -0.002(2)
C11 0.043(3) 0.045(3) 0.029(2) -0.0044(19) 0.0088(18) -0.004(2)
C12 0.047(3) 0.048(3) 0.0203(18) -0.0018(18) 0.0065(18) -0.009(2)
C13 0.035(3) 0.032(2) 0.0231(17) 0.0005(15) 0.0045(15) -0.0023(19)
C14 0.036(2) 0.030(2) 0.0259(18) 0.0038(16) 0.0056(16) -0.0005(19)
C15 0.036(2) 0.039(3) 0.0290(18) -0.0029(19) -0.0031(16) 0.000(2)
C16 0.055(3) 0.036(3) 0.031(2) -0.0029(19) -0.003(2) -0.002(2)
C17 0.061(3) 0.042(3) 0.032(2) -0.0077(19) 0.005(2) 0.007(3)
C18 0.047(3) 0.040(3) 0.041(2) -0.007(2) 0.008(2) 0.006(2)
C19 0.043(3) 0.040(3) 0.032(2) -0.0036(18) 0.0073(19) -0.005(2)
C20 0.053(3) 0.041(3) 0.045(3) -0.009(2) 0.004(2) -0.009(2)
Cl1 0.0438(5) 0.0406(6) 0.0360(5) -0.0033(4) -0.0091(5) 0.0025(6)
Cl2 0.0367(6) 0.0411(6) 0.0392(5) -0.0015(5) 0.0006(5) 0.0028(6)
Cu1 0.0324(2) 0.0322(2) 0.02373(18) -0.0020(3) -0.0012(3) -0.0011(3)
N1 0.0308(19) 0.040(2) 0.0310(17) 0.0000(13) 0.0007(14) 0.0010(17)
N2 0.0356(19) 0.0318(19) 0.0246(14) 0.0001(13) -0.0011(15) -0.0025(18)
N3 0.043(2) 0.044(2) 0.0237(15) -0.0053(15) -0.0048(14) 0.0016(17)
N4 0.044(2) 0.029(2) 0.0385(19) -0.0106(16) 0.0136(17) -0.0038(18)
O1 0.0447(17) 0.045(2) 0.0305(13) -0.0023(12) -0.0040(14) 0.0042(17)
O2 0.090(3) 0.059(3) 0.096(3) -0.010(2) -0.025(3) 0.027(2)
O3 0.059(2) 0.073(3) 0.0455(17) -0.0053(19) -0.0220(15) 0.004(2)
O4 0.058(3) 0.214(6) 0.0409(18) -0.030(3) -0.0090(18) 0.037(3)
O5 0.091(3) 0.076(4) 0.104(4) 0.018(3) -0.017(3) -0.039(3)
O6 0.061(2) 0.074(3) 0.0336(14) 0.0051(16) 0.0109(14) 0.006(2)
O7 0.042(2) 0.093(3) 0.099(3) -0.028(3) 0.005(2) -0.015(2)
O8 0.070(3) 0.063(3) 0.051(2) 0.0256(18) 0.0155(19) 0.025(2)
O9 0.060(2) 0.043(2) 0.0375(15) -0.0077(14) 0.0125(16) 0.0013(19)

loop_
_atom_type_symbol
_atom_type_description
_atom_type_scat_dispersion_real
_atom_type_scat_dispersion_imag
_atom_type_scat_source
C C 0.0033 0.0016 'International Tables Vol C Tables 4.2.6.8 and 6.1.1.4'
Cl Cl 0.1484 0.1585 'International Tables Vol C Tables 4.2.6.8 and 6.1.1.4'
Cu Cu 0.3201 1.2651 'International Tables Vol C Tables 4.2.6.8 and 6.1.1.4'
N N 0.0061 0.0033 'International Tables Vol C Tables 4.2.6.8 and 6.1.1.4'
O O 0.0106 0.0060 'International Tables Vol C Tables 4.2.6.8 and 6.1.1.4'
H H 0.0000 0.0000 'International Tables Vol C Tables 4.2.6.8 and 6.1.1.4'

loop_
_geom_angle_atom_site_label_1
_geom_angle_atom_site_label_2
_geom_angle_atom_site_label_3
_geom_angle
_geom_angle_site_symmetry_1
_geom_angle_site_symmetry_3
_geom_angle_publ_flag
N1 C1 C2 112.3(3) . . ?
N2 C2 C1 111.4(3) . . ?
N2 C3 C4 116.9(4) . . ?
C5 C4 C3 115.4(4) . . ?
N3 C5 C4 115.0(4) . . ?
C7 C6 N3 110.2(4) . . ?
N4 C7 C6 108.4(4) . . ?
N4 C8 C9 117.6(4) . . ?
C8 C9 C10 116.8(4) . . ?
N1 C10 C9 115.3(4) . . ?
N1 C11 C12 114.5(3) . . ?
N3 C12 C11 116.9(3) . . ?
C14 C13 N2 115.8(3) . . ?
C15 C14 C19 116.8(4) . . ?
C15 C14 C13 121.6(4) . . ?
C19 C14 C13 121.5(4) . . ?
C16 C15 C14 122.0(4) . . ?
C17 C16 C15 119.3(4) . . ?
C16 C17 C18 120.3(4) . . ?
C19 C18 C17 120.4(5) . . ?
C18 C19 C14 121.2(4) . . ?
O2 Cl1 O3 110.3(3) . . ?
O2 Cl1 O4 110.7(3) . . ?
O3 Cl1 O4 109.0(2) . . ?
O2 Cl1 O5 108.0(3) . . ?
O3 Cl1 O5 109.7(3) . . ?
O4 Cl1 O5 109.0(3) . . ?
O7 Cl2 O9 109.2(2) . . ?
O7 Cl2 O8 110.3(3) . . ?
O9 Cl2 O8 111.2(2) . . ?
O7 Cl2 O6 110.1(2) . . ?
O9 Cl2 O6 108.7(2) . . ?
O8 Cl2 O6 107.3(2) . . ?
O1 Cu1 N3 166.04(14) . . ?
O1 Cu1 N4 85.28(13) . . ?
N3 Cu1 N4 86.30(15) . . ?
O1 Cu1 N2 96.85(12) . . ?
N3 Cu1 N2 91.91(14) . . ?
N4 Cu1 N2 177.34(14) . . ?
O1 Cu1 N1 103.57(13) . . ?
N3 Cu1 N1 87.90(13) . . ?
N4 Cu1 N1 92.56(15) . . ?
N2 Cu1 N1 85.39(14) . . ?
C10 N1 C1 110.8(3) . . ?
C10 N1 C11 111.0(4) . . ?
C1 N1 C11 111.2(3) . . ?
C10 N1 Cu1 114.5(3) . . ?
C1 N1 Cu1 103.2(2) . . ?
C11 N1 Cu1 105.8(2) . . ?
C3 N2 C2 110.8(3) . . ?
C3 N2 C13 108.1(3) . . ?
C2 N2 C13 109.4(3) . . ?
C3 N2 Cu1 113.5(2) . . ?
C2 N2 Cu1 105.9(2) . . ?
C13 N2 Cu1 109.0(2) . . ?
C5 N3 C12 111.1(4) . . ?
C5 N3 C6 106.4(3) . . ?
C12 N3 C6 111.3(3) . . ?
C5 N3 Cu1 115.7(2) . . ?
C12 N3 Cu1 108.6(2) . . ?
C6 N3 Cu1 103.5(3) . . ?
C8 N4 C7 112.0(4) . . ?
C8 N4 C20 107.1(4) . . ?
C7 N4 C20 108.2(4) . . ?
C8 N4 Cu1 112.8(3) . . ?
C7 N4 Cu1 106.3(3) . . ?
C20 N4 Cu1 110.5(3) . . ?

loop_
_geom_bond_atom_site_label_1
_geom_bond_atom_site_label_2
_geom_bond_distance
_geom_bond_site_symmetry_2
_geom_bond_publ_flag
C1 N1 1.477(5) . ?
C1 C2 1.500(6) . ?
C2 N2 1.491(5) . ?
C3 N2 1.485(5) . ?
C3 C4 1.524(6) . ?
C4 C5 1.498(7) . ?
C5 N3 1.482(6) . ?
C6 C7 1.491(7) . ?
C6 N3 1.508(6) . ?
C7 N4 1.485(6) . ?
C8 N4 1.481(6) . ?
C8 C9 1.517(6) . ?
C9 C10 1.526(7) . ?
C10 N1 1.459(6) . ?
C11 N1 1.505(5) . ?
C11 C12 1.534(6) . ?
C12 N3 1.488(5) . ?
C13 C14 1.501(6) . ?
C13 N2 1.530(4) . ?
C14 C15 1.389(6) . ?
C14 C19 1.410(6) . ?
C15 C16 1.388(6) . ?
C16 C17 1.376(7) . ?
C17 C18 1.376(7) . ?
C18 C19 1.370(7) . ?
C20 N4 1.494(6) . ?
Cl1 O2 1.397(4) . ?
Cl1 O3 1.410(3) . ?
Cl1 O4 1.415(4) . ?
Cl1 O5 1.424(5) . ?
Cl2 O7 1.381(4) . ?
Cl2 O9 1.409(3) . ?
Cl2 O8 1.412(4) . ?
Cl2 O6 1.450(3) . ?
Cu1 O1 2.025(3) . ?
Cu1 N3 2.041(3) . ?
Cu1 N4 2.085(4) . ?
Cu1 N2 2.111(3) . ?
Cu1 N1 2.159(4) . ?

loop_
_geom_torsion_atom_site_label_1
_geom_torsion_atom_site_label_2
_geom_torsion_atom_site_label_3
_geom_torsion_atom_site_label_4
_geom_torsion
_geom_torsion_site_symmetry_1
_geom_torsion_site_symmetry_2
_geom_torsion_site_symmetry_3
_geom_torsion_site_symmetry_4
_geom_torsion_publ_flag
N1 C1 C2 N2 -54.8(4) . . . . ?
N2 C3 C4 C5 -61.7(5) . . . . ?
C3 C4 C5 N3 62.3(5) . . . . ?
N3 C6 C7 N4 -56.8(5) . . . . ?
N4 C8 C9 C10 -63.5(6) . . . . ?
C8 C9 C10 N1 61.3(6) . . . . ?
N1 C11 C12 N3 29.9(6) . . . . ?
N2 C13 C14 C15 89.0(5) . . . . ?
N2 C13 C14 C19 -93.1(4) . . . . ?
C19 C14 C15 C16 3.5(6) . . . . ?
C13 C14 C15 C16 -178.6(4) . . . . ?
C14 C15 C16 C17 -2.0(6) . . . . ?
C15 C16 C17 C18 -0.9(6) . . . . ?
C16 C17 C18 C19 2.2(7) . . . . ?
C17 C18 C19 C14 -0.6(7) . . . . ?
C15 C14 C19 C18 -2.2(6) . . . . ?
C13 C14 C19 C18 179.9(4) . . . . ?
C9 C10 N1 C1 -172.3(4) . . . . ?
C9 C10 N1 C11 63.6(5) . . . . ?
C9 C10 N1 Cu1 -56.1(5) . . . . ?
C2 C1 N1 C10 164.3(3) . . . . ?
C2 C1 N1 C11 -71.7(4) . . . . ?
C2 C1 N1 Cu1 41.3(4) . . . . ?
C12 C11 N1 C10 -146.3(4) . . . . ?
C12 C11 N1 C1 89.8(4) . . . . ?
C12 C11 N1 Cu1 -21.6(4) . . . . ?
O1 Cu1 N1 C10 -41.0(3) . . . . ?
N3 Cu1 N1 C10 131.0(3) . . . . ?
N4 Cu1 N1 C10 44.8(3) . . . . ?
N2 Cu1 N1 C10 -136.9(3) . . . . ?
O1 Cu1 N1 C1 79.5(2) . . . . ?
N3 Cu1 N1 C1 -108.5(3) . . . . ?
N4 Cu1 N1 C1 165.3(2) . . . . ?
N2 Cu1 N1 C1 -16.4(2) . . . . ?
O1 Cu1 N1 C11 -163.6(3) . . . . ?
N3 Cu1 N1 C11 8.4(3) . . . . ?
N4 Cu1 N1 C11 -77.8(3) . . . . ?
N2 Cu1 N1 C11 100.5(3) . . . . ?
C4 C3 N2 C2 -62.7(5) . . . . ?
C4 C3 N2 C13 177.4(4) . . . . ?
C4 C3 N2 Cu1 56.3(4) . . . . ?
C1 C2 N2 C3 159.1(3) . . . . ?
C1 C2 N2 C13 -81.8(4) . . . . ?
C1 C2 N2 Cu1 35.6(3) . . . . ?
C14 C13 N2 C3 52.9(4) . . . . ?
C14 C13 N2 C2 -67.9(4) . . . . ?
C14 C13 N2 Cu1 176.7(3) . . . . ?
O1 Cu1 N2 C3 125.1(3) . . . . ?
N3 Cu1 N2 C3 -44.1(3) . . . . ?
N1 Cu1 N2 C3 -131.8(3) . . . . ?
O1 Cu1 N2 C2 -113.1(2) . . . . ?
N3 Cu1 N2 C2 77.7(2) . . . . ?
N1 Cu1 N2 C2 -10.0(2) . . . . ?
O1 Cu1 N2 C13 4.5(3) . . . . ?
N3 Cu1 N2 C13 -164.6(3) . . . . ?
N1 Cu1 N2 C13 107.6(3) . . . . ?
C4 C5 N3 C12 63.7(5) . . . . ?
C4 C5 N3 C6 -175.0(4) . . . . ?
C4 C5 N3 Cu1 -60.6(5) . . . . ?
C11 C12 N3 C5 -149.1(4) . . . . ?
C11 C12 N3 C6 92.5(4) . . . . ?
C11 C12 N3 Cu1 -20.8(4) . . . . ?
C7 C6 N3 C5 168.2(4) . . . . ?
C7 C6 N3 C12 -70.6(5) . . . . ?
C7 C6 N3 Cu1 45.9(4) . . . . ?
O1 Cu1 N3 C5 -82.3(7) . . . . ?
N4 Cu1 N3 C5 -135.3(3) . . . . ?
N2 Cu1 N3 C5 46.6(3) . . . . ?
N1 Cu1 N3 C5 131.9(3) . . . . ?
O1 Cu1 N3 C12 152.0(5) . . . . ?
N4 Cu1 N3 C12 99.0(3) . . . . ?
N2 Cu1 N3 C12 -79.0(3) . . . . ?
N1 Cu1 N3 C12 6.3(3) . . . . ?
O1 Cu1 N3 C6 33.6(7) . . . . ?
N4 Cu1 N3 C6 -19.4(3) . . . . ?
N2 Cu1 N3 C6 162.6(3) . . . . ?
N1 Cu1 N3 C6 -112.1(3) . . . . ?
C9 C8 N4 C7 -61.0(5) . . . . ?
C9 C8 N4 C20 -179.4(4) . . . . ?
C9 C8 N4 Cu1 58.9(4) . . . . ?
C6 C7 N4 C8 159.6(4) . . . . ?
C6 C7 N4 C20 -82.6(5) . . . . ?
C6 C7 N4 Cu1 36.1(4) . . . . ?
O1 Cu1 N4 C8 59.3(3) . . . . ?
N3 Cu1 N4 C8 -131.9(3) . . . . ?
N1 Cu1 N4 C8 -44.2(3) . . . . ?
O1 Cu1 N4 C7 -177.7(3) . . . . ?
N3 Cu1 N4 C7 -8.8(3) . . . . ?
N1 Cu1 N4 C7 78.9(3) . . . . ?
O1 Cu1 N4 C20 -60.6(3) . . . . ?
N3 Cu1 N4 C20 108.3(3) . . . . ?
N1 Cu1 N4 C20 -164.0(3) . . . . ?
